data_7152703
loop_
_publ_author_name
'Bentabed-Ababsa, Ghenia'
'Hamza-Reguig, Samira'
'Derdour, A\"icha'
'Domingo, Luis R.'
'S\'aez, Jos\'e A'
'Roisnel, Thierry'
'Dorcet, Vincent'
'Nassar, Ekhlass'
'Mongin, Florence'

_publ_section_title
;
 Experimental and theoretical study of the [3 + 2] cycloaddition of
 carbonyl ylides with alkynes.
;
_journal_issue 42
_journal_name_full 'Organic &amp; biomolecular chemistry'
_journal_page_first 8434
_journal_page_last 8444
_journal_paper_doi 10.1039/c2ob26442k
_journal_volume 10
_journal_year 2012
_chemical_absolute_configuration unk
_chemical_compound_source 'synthesis as described'
_chemical_formula_moiety 'C18 H12 N2 O'
_chemical_formula_sum 'C18 H12 N2 O'
_chemical_formula_weight 272.3
_chemical_name_systematic
;
?
;
_space_group_IT_number 4
_symmetry_cell_setting monoclinic
_symmetry_Int_Tables_number 4
_symmetry_space_group_name_Hall 'P 2yb'
_symmetry_space_group_name_H-M 'P 1 21 1'
_atom_sites_solution_hydrogens geom
_atom_sites_solution_primary direct
_atom_sites_solution_secondary difmap
_audit_conform_dict_location ftp://ftp.iucr.org/pub/cif_core.dic
_audit_conform_dict_name cif_core.dic
_audit_conform_dict_version 2.4
_audit_creation_date 2010-03-30T09:18:39-00:00
_audit_creation_method 'WinGX routine CIF_UPDATE'
_cell_angle_alpha 90
_cell_angle_beta 93.710(2)
_cell_angle_gamma 90
_cell_formula_units_Z 2
_cell_length_a 7.7576(3)
_cell_length_b 6.0070(2)
_cell_length_c 14.7572(6)
_cell_measurement_reflns_used 5150
_cell_measurement_temperature 100(2)
_cell_measurement_theta_max 27.5
_cell_measurement_theta_min 2.77
_cell_measurement_wavelength 0.71073
_cell_volume 686.24(4)
_computing_cell_refinement 'Bruker SMART (Bruker, 2002)'
_computing_data_collection 'Bruker SAINT (Bruker, 2002)'
_computing_data_reduction 'Bruker SAINT (Bruker, 2002)'
_computing_molecular_graphics 'Ortep-3 for Windows (Farrugia, 1997)'
_computing_publication_material
;
WinGX publication routines (Farrugia, 1999),
CRYSCAL (T. Roisnel, local program)
;
_computing_structure_refinement 'SHELXL-97 (Sheldrick, 1997)'
_computing_structure_solution 'SIR97 (Altomare et al., 1999))'
_diffrn_ambient_temperature 100(2)
_diffrn_detector 'CCD plate'
_diffrn_measured_fraction_theta_full 0.997
_diffrn_measured_fraction_theta_max 0.997
_diffrn_measurement_device_type 'APEXII, Bruker-AXS'
_diffrn_measurement_method 'CCD rotation images, thin slices'
_diffrn_radiation_monochromator graphite
_diffrn_radiation_probe x-ray
_diffrn_radiation_type MoK\a
_diffrn_radiation_wavelength 0.71073
_diffrn_reflns_av_R_equivalents 0.031
_diffrn_reflns_av_unetI/netI 0.0221
_diffrn_reflns_limit_h_max 10
_diffrn_reflns_limit_h_min -7
_diffrn_reflns_limit_k_max 6
_diffrn_reflns_limit_k_min -7
_diffrn_reflns_limit_l_max 19
_diffrn_reflns_limit_l_min -18
_diffrn_reflns_number 8178
_diffrn_reflns_theta_full 27.48
_diffrn_reflns_theta_max 27.48
_diffrn_reflns_theta_min 3.66
_exptl_absorpt_coefficient_mu 0.083
_exptl_absorpt_correction_T_max 0.998
_exptl_absorpt_correction_T_min 0.864
_exptl_absorpt_correction_type multi-scan
_exptl_absorpt_process_details
;
[Sheldrick, G.M. (2002). SADABS Bruker AXS Inc., Madison, Wisconsin, USA]
;
_exptl_crystal_colour colourless
_exptl_crystal_density_diffrn 1.318
_exptl_crystal_density_method 'not measured'
_exptl_crystal_description blade
_exptl_crystal_F_000 284
_exptl_crystal_size_max 0.29
_exptl_crystal_size_mid 0.17
_exptl_crystal_size_min 0.03
_refine_diff_density_max 0.227
_refine_diff_density_min -0.166
_refine_diff_density_rms 0.033
_refine_ls_abs_structure_details 'Flack H D (1983), Acta Cryst. A39, 876-881'
_refine_ls_abs_structure_Flack 0(10)
_refine_ls_extinction_method none
_refine_ls_goodness_of_fit_ref 1.089
_refine_ls_hydrogen_treatment constr
_refine_ls_matrix_type full
_refine_ls_number_parameters 190
_refine_ls_number_reflns 1721
_refine_ls_number_restraints 1
_refine_ls_restrained_S_all 1.089
_refine_ls_R_factor_all 0.0295
_refine_ls_R_factor_gt 0.0275
_refine_ls_shift/su_max 0.003
_refine_ls_shift/su_mean 0
_refine_ls_structure_factor_coef Fsqd
_refine_ls_weighting_details 'calc w=1/[\s^2^(Fo^2^)+(0.0327P)^2^+0.1328P] where P=(Fo^2^+2Fc^2^)/3'
_refine_ls_weighting_scheme calc
_refine_ls_wR_factor_gt 0.067
_refine_ls_wR_factor_ref 0.0687
_reflns_number_gt 1649
_reflns_number_total 1721
_reflns_threshold_expression >2sigma(I)
_cod_data_source_file c2ob26442k.txt
_cod_data_source_block 3a
_cod_original_sg_symbol_H-M 'P 21'
_cod_database_code 7152703

loop_
_symmetry_equiv_pos_as_xyz
'x, y, z'
'-x, y+1/2, -z'

loop_
_atom_site_label
_atom_site_type_symbol
_atom_site_fract_x
_atom_site_fract_y
_atom_site_fract_z
_atom_site_U_iso_or_equiv
_atom_site_adp_type
_atom_site_occupancy
_atom_site_symmetry_multiplicity
_atom_site_calc_flag
_atom_site_refinement_flags
O1 O 0.24761(12) 0.2641(2) 0.84425(7) 0.0158(2) Uani 1 1 d .
C2 C 0.07322(17) 0.1712(3) 0.82810(10) 0.0142(3) Uani 1 1 d .
H2 H 0.0703 0.0184 0.8549 0.017 Uiso 1 1 calc R
C3 C -0.05765(19) 0.3166(3) 0.87151(10) 0.0147(3) Uani 1 1 d .
C4 C -0.1032(2) 0.5241(3) 0.83444(10) 0.0169(3) Uani 1 1 d .
H4 H -0.0494 0.5759 0.7824 0.02 Uiso 1 1 calc R
C5 C -0.2264(2) 0.6551(3) 0.87305(11) 0.0223(3) Uani 1 1 d .
H5 H -0.2572 0.7959 0.8475 0.027 Uiso 1 1 calc R
C6 C -0.3045(2) 0.5787(4) 0.94958(11) 0.0248(4) Uani 1 1 d .
H6 H -0.3892 0.6674 0.9761 0.03 Uiso 1 1 calc R
C7 C -0.2591(2) 0.3741(3) 0.98702(11) 0.0232(4) Uani 1 1 d .
H7 H -0.3122 0.3233 1.0394 0.028 Uiso 1 1 calc R
C8 C -0.13560(18) 0.2422(3) 0.94807(10) 0.0176(3) Uani 1 1 d .
H8 H -0.1049 0.1017 0.9739 0.021 Uiso 1 1 calc R
C9 C 0.05074(18) 0.1545(3) 0.72686(10) 0.0136(3) Uani 1 1 d .
H9 H -0.0477 0.0903 0.6953 0.016 Uiso 1 1 calc R
C10 C 0.18315(17) 0.2389(3) 0.68600(9) 0.0127(3) Uani 1 1 d .
C11 C 0.21799(17) 0.2416(3) 0.58893(9) 0.0138(3) Uani 1 1 d .
C12 C 0.15322(19) 0.0705(3) 0.53202(10) 0.0187(3) Uani 1 1 d .
H12 H 0.086 -0.0451 0.556 0.022 Uiso 1 1 calc R
C13 C 0.1869(2) 0.0690(3) 0.44064(11) 0.0223(3) Uani 1 1 d .
H13 H 0.1427 -0.0478 0.4025 0.027 Uiso 1 1 calc R
C14 C 0.28468(18) 0.2373(3) 0.40473(10) 0.0198(3) Uani 1 1 d .
H14 H 0.3066 0.2361 0.3421 0.024 Uiso 1 1 calc R
C15 C 0.3502(2) 0.4069(3) 0.46056(11) 0.0210(3) Uani 1 1 d .
H15 H 0.4177 0.5217 0.4362 0.025 Uiso 1 1 calc R
C16 C 0.31742(19) 0.4093(3) 0.55211(10) 0.0185(3) Uani 1 1 d .
H16 H 0.3629 0.526 0.59 0.022 Uiso 1 1 calc R
C17 C 0.31266(19) 0.3262(3) 0.76076(10) 0.0137(3) Uani 1 1 d .
C18 C 0.48836(18) 0.2292(3) 0.75228(9) 0.0138(3) Uani 1 1 d .
N19 N 0.62141(16) 0.1568(3) 0.74195(9) 0.0203(3) Uani 1 1 d .
C20 C 0.32823(19) 0.5747(3) 0.75974(10) 0.0161(3) Uani 1 1 d .
N21 N 0.33205(19) 0.7645(3) 0.76212(11) 0.0245(3) Uani 1 1 d .

loop_
_atom_site_aniso_label
_atom_site_aniso_U_11
_atom_site_aniso_U_22
_atom_site_aniso_U_33
_atom_site_aniso_U_23
_atom_site_aniso_U_13
_atom_site_aniso_U_12
O1 0.0109(4) 0.0222(6) 0.0145(5) 0.0006(5) 0.0011(4) -0.0012(5)
C2 0.0113(6) 0.0140(7) 0.0175(7) 0.0009(6) 0.0014(5) -0.0018(6)
C3 0.0123(6) 0.0172(7) 0.0145(6) -0.0029(6) -0.0011(5) -0.0002(6)
C4 0.0151(7) 0.0178(8) 0.0177(7) -0.0016(6) 0.0002(5) -0.0004(6)
C5 0.0175(7) 0.0227(8) 0.0257(8) -0.0067(7) -0.0062(6) 0.0052(7)
C6 0.0137(7) 0.0358(10) 0.0247(8) -0.0133(8) -0.0011(6) 0.0059(8)
C7 0.0152(7) 0.0379(11) 0.0167(7) -0.0059(7) 0.0027(6) -0.0035(7)
C8 0.0136(6) 0.0225(8) 0.0164(6) -0.0003(7) -0.0007(5) -0.0015(7)
C9 0.0122(6) 0.0118(7) 0.0167(7) -0.0021(6) 0.0008(5) 0.0008(6)
C10 0.0109(6) 0.0109(6) 0.0160(6) -0.0014(6) -0.0005(5) 0.0013(6)
C11 0.0098(6) 0.0162(7) 0.0152(6) 0.0020(6) 0.0007(5) 0.0014(6)
C12 0.0167(7) 0.0198(8) 0.0198(7) -0.0010(7) 0.0018(5) -0.0039(7)
C13 0.0211(8) 0.0253(9) 0.0202(7) -0.0063(7) -0.0006(6) -0.0029(7)
C14 0.0167(7) 0.0284(9) 0.0143(6) -0.0001(7) 0.0013(5) 0.0029(7)
C15 0.0193(7) 0.0236(9) 0.0205(8) 0.0045(7) 0.0039(6) -0.0030(7)
C16 0.0174(7) 0.0191(8) 0.0191(7) -0.0002(7) 0.0008(6) -0.0034(7)
C17 0.0109(6) 0.0135(7) 0.0168(7) 0.0001(6) 0.0009(5) 0.0010(6)
C18 0.0135(6) 0.0128(7) 0.0149(6) -0.0012(6) 0.0000(5) -0.0021(6)
N19 0.0153(6) 0.0226(7) 0.0228(6) -0.0050(6) -0.0004(5) 0.0007(6)
C20 0.0121(7) 0.0191(9) 0.0170(7) -0.0010(6) 0.0006(5) 0.0002(6)
N21 0.0236(7) 0.0162(9) 0.0336(8) -0.0019(7) 0.0010(6) -0.0007(6)

loop_
_atom_type_symbol
_atom_type_description
_atom_type_scat_dispersion_real
_atom_type_scat_dispersion_imag
_atom_type_scat_source
C C 0.0033 0 'International Tables Vol C Tables 4.2.6.8 and 6.1.1.4'
H H 0 0 'International Tables Vol C Tables 4.2.6.8 and 6.1.1.4'
N N 0.0061 0 'International Tables Vol C Tables 4.2.6.8 and 6.1.1.4'
O O 0.0106 0 'International Tables Vol C Tables 4.2.6.8 and 6.1.1.4'

loop_
_geom_angle_atom_site_label_1
_geom_angle_atom_site_label_2
_geom_angle_atom_site_label_3
_geom_angle
C17 O1 C2 109.67(10)
O1 C2 C9 103.53(11)
O1 C2 C3 110.37(13)
C9 C2 C3 115.05(13)
O1 C2 H2 109.2
C9 C2 H2 109.2
C3 C2 H2 109.2
C8 C3 C4 119.53(15)
C8 C3 C2 119.87(15)
C4 C3 C2 120.59(14)
C5 C4 C3 120.55(15)
C5 C4 H4 119.7
C3 C4 H4 119.7
C4 C5 C6 119.51(18)
C4 C5 H5 120.2
C6 C5 H5 120.2
C7 C6 C5 120.24(16)
C7 C6 H6 119.9
C5 C6 H6 119.9
C6 C7 C8 120.24(15)
C6 C7 H7 119.9
C8 C7 H7 119.9
C3 C8 C7 119.93(16)
C3 C8 H8 120
C7 C8 H8 120
C10 C9 C2 112.65(13)
C10 C9 H9 123.7
C2 C9 H9 123.7
C9 C10 C11 129.95(14)
C9 C10 C17 107.11(12)
C11 C10 C17 122.80(12)
C12 C11 C16 118.76(13)
C12 C11 C10 119.57(14)
C16 C11 C10 121.66(14)
C13 C12 C11 120.26(15)
C13 C12 H12 119.9
C11 C12 H12 119.9
C12 C13 C14 120.45(16)
C12 C13 H13 119.8
C14 C13 H13 119.8
C15 C14 C13 119.77(14)
C15 C14 H14 120.1
C13 C14 H14 120.1
C14 C15 C16 120.14(16)
C14 C15 H15 119.9
C16 C15 H15 119.9
C15 C16 C11 120.61(15)
C15 C16 H16 119.7
C11 C16 H16 119.7
O1 C17 C18 110.45(12)
O1 C17 C20 107.80(13)
C18 C17 C20 108.25(14)
O1 C17 C10 106.42(12)
C18 C17 C10 111.38(13)
C20 C17 C10 112.48(13)
N19 C18 C17 177.09(15)
N21 C20 C17 175.97(18)

loop_
_geom_bond_atom_site_label_1
_geom_bond_atom_site_label_2
_geom_bond_distance
O1 C17 1.4114(18)
O1 C2 1.4687(17)
C2 C9 1.4963(19)
C2 C3 1.513(2)
C2 H2 1
C3 C8 1.389(2)
C3 C4 1.397(2)
C4 C5 1.389(2)
C4 H4 0.95
C5 C6 1.393(3)
C5 H5 0.95
C6 C7 1.383(3)
C6 H6 0.95
C7 C8 1.396(2)
C7 H7 0.95
C8 H8 0.95
C9 C10 1.325(2)
C9 H9 0.95
C10 C11 1.4750(19)
C10 C17 1.536(2)
C11 C12 1.400(2)
C11 C16 1.400(2)
C12 C13 1.390(2)
C12 H12 0.95
C13 C14 1.389(3)
C13 H13 0.95
C14 C15 1.386(2)
C14 H14 0.95
C15 C16 1.391(2)
C15 H15 0.95
C16 H16 0.95
C17 C18 1.495(2)
C17 C20 1.498(2)
C18 N19 1.139(2)
C20 N21 1.141(2)

loop_
_geom_torsion_atom_site_label_1
_geom_torsion_atom_site_label_2
_geom_torsion_atom_site_label_3
_geom_torsion_atom_site_label_4
_geom_torsion
C17 O1 C2 C9 7.60(16)
C17 O1 C2 C3 -116.04(13)
O1 C2 C3 C8 -108.79(15)
C9 C2 C3 C8 134.53(15)
O1 C2 C3 C4 72.25(17)
C9 C2 C3 C4 -44.4(2)
C8 C3 C4 C5 -0.5(2)
C2 C3 C4 C5 178.44(14)
C3 C4 C5 C6 0.2(2)
C4 C5 C6 C7 0.2(2)
C5 C6 C7 C8 -0.4(2)
C4 C3 C8 C7 0.4(2)
C2 C3 C8 C7 -178.61(14)
C6 C7 C8 C3 0.1(2)
O1 C2 C9 C10 -4.27(18)
C3 C2 C9 C10 116.24(16)
C2 C9 C10 C11 175.17(16)
C2 C9 C10 C17 -0.45(19)
C9 C10 C11 C12 -28.9(3)
C17 C10 C11 C12 146.14(15)
C9 C10 C11 C16 152.32(17)
C17 C10 C11 C16 -32.7(2)
C16 C11 C12 C13 -0.3(2)
C10 C11 C12 C13 -179.15(14)
C11 C12 C13 C14 -0.1(2)
C12 C13 C14 C15 0.5(2)
C13 C14 C15 C16 -0.4(2)
C14 C15 C16 C11 -0.1(2)
C12 C11 C16 C15 0.4(2)
C10 C11 C16 C15 179.24(15)
C2 O1 C17 C18 -129.04(13)
C2 O1 C17 C20 112.87(14)
C2 O1 C17 C10 -8.01(16)
C9 C10 C17 O1 5.26(17)
C11 C10 C17 O1 -170.75(14)
C9 C10 C17 C18 125.69(15)
C11 C10 C17 C18 -50.3(2)
C9 C10 C17 C20 -112.57(16)
C11 C10 C17 C20 71.42(19)
